data_4103077
loop_
_publ_author_name
'Marie Fustier'
'Xavier F. Le Goff'
'Pascal Le Floch'
'Nicolas M\'ezailles'

_publ_contact_author_address
;Laboratoire DCPH
Ecole Polytechnique
Route de Saclay
F91128 Palaiseau
France
;
_publ_contact_author_email xavier-frederic.legoff@polytechnique.edu
_publ_contact_author_fax 330169334440
_publ_contact_author_name 'Xavier F. Le Goff'
_publ_contact_author_phone 330169334413
_publ_section_title
;
 Nucleophilic Scandium Carbene Complexes
;
_journal_name_full 'Journal of the American Chemical Society'
_journal_page_first 13108
_journal_page_last 13110
_journal_paper_doi 10.1021/ja103220s
_journal_volume 132
_journal_year 2010
_chemical_formula_moiety 'C35 H30 Cl N2 P2 S2 Sc, C7 H8'
_chemical_formula_sum 'C42 H38 Cl N2 P2 S2 Sc'
_chemical_formula_weight 777.21
_chemical_name_systematic
; 
 ? 
;
_space_group_IT_number 14
_symmetry_cell_setting monoclinic
_symmetry_space_group_name_Hall '-P 2ybc'
_symmetry_space_group_name_H-M 'P 1 21/c 1'
_atom_sites_solution_hydrogens geom
_atom_sites_solution_primary direct
_atom_sites_solution_secondary difmap
_audit_creation_method SHELXL-97
_cell_angle_alpha 90.00
_cell_angle_beta 101.907(1)
_cell_angle_gamma 90.00
_cell_formula_units_Z 4
_cell_length_a 10.332(1)
_cell_length_b 15.908(1)
_cell_length_c 24.346(1)
_cell_measurement_reflns_used 1706
_cell_measurement_temperature 150.0(1)
_cell_measurement_theta_max 27.485
_cell_measurement_theta_min 0.998
_cell_volume 3915.4(5)
_computing_structure_refinement 'SHELXL-97 (Sheldrick, 1997)'
_computing_structure_solution 'SHELXS-97 (Sheldrick, 1990)'
_diffrn_ambient_temperature 150.0(1)
_diffrn_measured_fraction_theta_full 0.996
_diffrn_measured_fraction_theta_max 0.996
_diffrn_measurement_device_type KappaCCD
_diffrn_measurement_method 'phi and omega scans'
_diffrn_radiation_monochromator graphite
_diffrn_radiation_source 'fine-focus sealed tube'
_diffrn_radiation_type MoK\a
_diffrn_radiation_wavelength 0.71069
_diffrn_reflns_av_R_equivalents 0.0535
_diffrn_reflns_av_sigmaI/netI 0.0793
_diffrn_reflns_limit_h_max 12
_diffrn_reflns_limit_h_min -11
_diffrn_reflns_limit_k_max 17
_diffrn_reflns_limit_k_min -19
_diffrn_reflns_limit_l_max 24
_diffrn_reflns_limit_l_min -29
_diffrn_reflns_number 24407
_diffrn_reflns_theta_full 25.35
_diffrn_reflns_theta_max 25.35
_diffrn_reflns_theta_min 2.87
_exptl_absorpt_coefficient_mu 0.477
_exptl_absorpt_correction_T_max 0.9628
_exptl_absorpt_correction_T_min 0.8860
_exptl_absorpt_correction_type multi-scan
_exptl_crystal_colour Colorless
_exptl_crystal_density_diffrn 1.318
_exptl_crystal_density_method 'not measured'
_exptl_crystal_description Needle
_exptl_crystal_F_000 1616
_exptl_crystal_size_max 0.26
_exptl_crystal_size_mid 0.12
_exptl_crystal_size_min 0.08
_refine_diff_density_max 0.778
_refine_diff_density_min -0.685
_refine_diff_density_rms 0.064
_refine_ls_extinction_method none
_refine_ls_goodness_of_fit_ref 1.036
_refine_ls_hydrogen_treatment constr
_refine_ls_matrix_type full
_refine_ls_number_parameters 452
_refine_ls_number_reflns 7152
_refine_ls_number_restraints 0
_refine_ls_restrained_S_all 1.036
_refine_ls_R_factor_all 0.0960
_refine_ls_R_factor_gt 0.0490
_refine_ls_shift/su_max 0.000
_refine_ls_shift/su_mean 0.000
_refine_ls_structure_factor_coef Fsqd
_refine_ls_weighting_details 'calc w=1/[\s^2^(Fo^2^)+(0.0546P)^2^+0.7168P] where P=(Fo^2^+2Fc^2^)/3'
_refine_ls_weighting_scheme calc
_refine_ls_wR_factor_gt 0.1108
_refine_ls_wR_factor_ref 0.1264
_reflns_number_gt 4482
_reflns_number_total 7152
_reflns_threshold_expression >2sigma(I)
_cod_data_source_file ja103220s_si_001_1.cif
_cod_data_source_block mf14
_cod_original_sg_symbol_H-M 'P 1 21/c 1 '
_cod_database_code 4103077

loop_
_symmetry_equiv_pos_as_xyz
'x, y, z'
'-x, y+1/2, -z+1/2'
'-x, -y, -z'
'x, -y-1/2, z-1/2'

loop_
_atom_site_label
_atom_site_type_symbol
_atom_site_fract_x
_atom_site_fract_y
_atom_site_fract_z
_atom_site_U_iso_or_equiv
_atom_site_adp_type
_atom_site_occupancy
_atom_site_symmetry_multiplicity
_atom_site_calc_flag
_atom_site_refinement_flags
Sc1 Sc 0.74315(6) 0.35368(4) 0.24700(3) 0.02980(18) Uani 1 1 d .
Cl1 Cl 0.68155(11) 0.33911(7) 0.14425(4) 0.0594(3) Uani 1 1 d .
S1 S 1.00194(8) 0.36320(5) 0.26734(4) 0.0323(2) Uani 1 1 d .
S2 S 0.51980(8) 0.35569(5) 0.28189(3) 0.0312(2) Uani 1 1 d .
P1 P 0.96343(8) 0.38125(5) 0.34562(4) 0.0273(2) Uani 1 1 d .
P2 P 0.65483(8) 0.36524(5) 0.35632(3) 0.0265(2) Uani 1 1 d .
N1 N 0.7337(3) 0.49785(17) 0.22868(12) 0.0346(7) Uani 1 1 d .
N2 N 0.7467(3) 0.20699(16) 0.24959(11) 0.0328(7) Uani 1 1 d .
C1 C 0.8016(3) 0.36799(19) 0.33897(13) 0.0274(8) Uani 1 1 d .
C2 C 1.0259(3) 0.48428(19) 0.37187(13) 0.0286(8) Uani 1 1 d .
C3 C 1.0612(3) 0.4986(2) 0.42973(14) 0.0367(9) Uani 1 1 d .
H3 H 1.0640 0.4530 0.4551 0.044 Uiso 1 1 calc R
C4 C 1.0921(3) 0.5789(2) 0.45018(16) 0.0410(9) Uani 1 1 d .
H4 H 1.1145 0.5883 0.4895 0.049 Uiso 1 1 calc R
C5 C 1.0907(3) 0.6452(2) 0.41376(16) 0.0434(10) Uani 1 1 d .
H5 H 1.1119 0.7002 0.4281 0.052 Uiso 1 1 calc R
C6 C 1.0582(3) 0.6320(2) 0.35605(16) 0.0417(9) Uani 1 1 d .
H6 H 1.0588 0.6777 0.3310 0.050 Uiso 1 1 calc R
C7 C 1.0249(3) 0.5518(2) 0.33515(15) 0.0367(9) Uani 1 1 d .
H7 H 1.0014 0.5429 0.2958 0.044 Uiso 1 1 calc R
C8 C 1.0660(3) 0.31055(19) 0.39468(13) 0.0297(8) Uani 1 1 d .
C9 C 1.2019(3) 0.3067(2) 0.39709(14) 0.0336(8) Uani 1 1 d .
H9 H 1.2398 0.3393 0.3718 0.040 Uiso 1 1 calc R
C10 C 1.2825(3) 0.2557(2) 0.43600(15) 0.0401(9) Uani 1 1 d .
H10 H 1.3748 0.2530 0.4371 0.048 Uiso 1 1 calc R
C11 C 1.2276(4) 0.2088(2) 0.47313(15) 0.0431(10) Uani 1 1 d .
H11 H 1.2827 0.1739 0.4998 0.052 Uiso 1 1 calc R
C12 C 1.0929(4) 0.2122(2) 0.47193(15) 0.0453(10) Uani 1 1 d .
H12 H 1.0560 0.1806 0.4981 0.054 Uiso 1 1 calc R
C13 C 1.0124(3) 0.2622(2) 0.43219(14) 0.0367(9) Uani 1 1 d .
H13 H 0.9198 0.2635 0.4306 0.044 Uiso 1 1 calc R
C14 C 0.6128(3) 0.45777(19) 0.39361(13) 0.0274(8) Uani 1 1 d .
C15 C 0.7002(3) 0.5249(2) 0.40323(15) 0.0400(9) Uani 1 1 d .
H15 H 0.7840 0.5207 0.3931 0.048 Uiso 1 1 calc R
C16 C 0.6655(4) 0.5982(2) 0.42774(18) 0.0531(11) Uani 1 1 d .
H16 H 0.7257 0.6440 0.4343 0.064 Uiso 1 1 calc R
C17 C 0.5448(4) 0.6046(2) 0.44240(17) 0.0527(11) Uani 1 1 d .
H17 H 0.5209 0.6552 0.4585 0.063 Uiso 1 1 calc R
C18 C 0.4583(4) 0.5382(3) 0.43382(17) 0.0533(11) Uani 1 1 d .
H18 H 0.3749 0.5426 0.4442 0.064 Uiso 1 1 calc R
C19 C 0.4928(3) 0.4645(2) 0.41001(15) 0.0424(9) Uani 1 1 d .
H19 H 0.4334 0.4182 0.4049 0.051 Uiso 1 1 calc R
C20 C 0.6280(3) 0.2766(2) 0.40050(13) 0.0290(8) Uani 1 1 d .
C21 C 0.6572(3) 0.2819(2) 0.45870(14) 0.0352(9) Uani 1 1 d .
H21 H 0.6857 0.3341 0.4761 0.042 Uiso 1 1 calc R
C22 C 0.6456(3) 0.2124(2) 0.49190(16) 0.0453(10) Uani 1 1 d .
H22 H 0.6671 0.2167 0.5317 0.054 Uiso 1 1 calc R
C23 C 0.6026(4) 0.1368(2) 0.46645(18) 0.0505(11) Uani 1 1 d .
H23 H 0.5940 0.0891 0.4889 0.061 Uiso 1 1 calc R
C24 C 0.5721(4) 0.1301(2) 0.40884(17) 0.0466(10) Uani 1 1 d .
H24 H 0.5417 0.0781 0.3917 0.056 Uiso 1 1 calc R
C25 C 0.5856(3) 0.1991(2) 0.37597(15) 0.0371(9) Uani 1 1 d .
H25 H 0.5659 0.1939 0.3362 0.045 Uiso 1 1 calc R
C26 C 0.6711(3) 0.5516(2) 0.25645(15) 0.0409(9) Uani 1 1 d .
H26 H 0.6217 0.5296 0.2820 0.049 Uiso 1 1 calc R
C27 C 0.6748(4) 0.6379(2) 0.24972(16) 0.0473(10) Uani 1 1 d .
H27 H 0.6288 0.6737 0.2703 0.057 Uiso 1 1 calc R
C28 C 0.7455(4) 0.6712(2) 0.21299(17) 0.0476(10) Uani 1 1 d .
H28 H 0.7503 0.7302 0.2080 0.057 Uiso 1 1 calc R
C29 C 0.8093(4) 0.6165(2) 0.18365(17) 0.0471(10) Uani 1 1 d .
H29 H 0.8586 0.6374 0.1577 0.056 Uiso 1 1 calc R
C30 C 0.8011(4) 0.5316(2) 0.19224(15) 0.0428(9) Uani 1 1 d .
H30 H 0.8452 0.4947 0.1714 0.051 Uiso 1 1 calc R
C31 C 0.8295(4) 0.1659(2) 0.29051(15) 0.0418(9) Uani 1 1 d .
H31 H 0.8915 0.1978 0.3165 0.050 Uiso 1 1 calc R
C32 C 0.8291(4) 0.0799(2) 0.29669(17) 0.0519(11) Uani 1 1 d .
H32 H 0.8900 0.0535 0.3262 0.062 Uiso 1 1 calc R
C33 C 0.7397(4) 0.0326(2) 0.25970(19) 0.0537(11) Uani 1 1 d .
H33 H 0.7364 -0.0268 0.2634 0.064 Uiso 1 1 calc R
C34 C 0.6558(4) 0.0735(2) 0.21749(19) 0.0551(11) Uani 1 1 d .
H34 H 0.5932 0.0425 0.1911 0.066 Uiso 1 1 calc R
C35 C 0.6620(3) 0.1593(2) 0.21323(16) 0.0430(10) Uani 1 1 d .
H35 H 0.6037 0.1864 0.1831 0.052 Uiso 1 1 calc R
C36 C -0.0433(7) 0.4664(4) 0.0690(2) 0.138(3) Uani 1 1 d .
H36A H -0.0678 0.4515 0.0292 0.207 Uiso 1 1 calc R
H36B H -0.0232 0.5266 0.0727 0.207 Uiso 1 1 calc R
H36C H -0.1170 0.4535 0.0873 0.207 Uiso 1 1 calc R
C37 C 0.0672(12) 0.4206(4) 0.0944(2) 0.156(4) Uani 1 1 d .
C38 C 0.1971(7) 0.4523(4) 0.0847(2) 0.095(2) Uani 1 1 d .
H38 H 0.2099 0.5013 0.0642 0.114 Uiso 1 1 calc R
C39 C 0.2918(12) 0.3999(5) 0.1096(3) 0.193(6) Uani 1 1 d .
H39 H 0.3755 0.4174 0.1034 0.232 Uiso 1 1 calc R
C40 C 0.3042(7) 0.3315(4) 0.1402(2) 0.0968(19) Uani 1 1 d .
H40 H 0.3844 0.3024 0.1544 0.116 Uiso 1 1 calc R
C41 C 0.1790(8) 0.3087(5) 0.1484(3) 0.119(2) Uani 1 1 d .
H41 H 0.1714 0.2609 0.1708 0.143 Uiso 1 1 calc R
C42 C 0.0606(7) 0.3549(3) 0.12403(19) 0.0768(16) Uani 1 1 d .
H42 H -0.0228 0.3364 0.1301 0.092 Uiso 1 1 calc R

loop_
_atom_site_aniso_label
_atom_site_aniso_U_11
_atom_site_aniso_U_22
_atom_site_aniso_U_33
_atom_site_aniso_U_23
_atom_site_aniso_U_13
_atom_site_aniso_U_12
Sc1 0.0358(4) 0.0286(4) 0.0249(3) -0.0015(3) 0.0061(3) -0.0010(3)
Cl1 0.0926(8) 0.0564(6) 0.0271(5) -0.0032(4) 0.0078(5) -0.0151(6)
S1 0.0353(5) 0.0335(5) 0.0306(5) -0.0029(4) 0.0127(4) -0.0010(4)
S2 0.0295(5) 0.0327(5) 0.0288(5) 0.0001(4) 0.0001(4) -0.0003(4)
P1 0.0282(5) 0.0264(5) 0.0275(5) -0.0021(4) 0.0066(4) -0.0018(4)
P2 0.0253(4) 0.0284(5) 0.0256(5) -0.0003(4) 0.0044(4) -0.0005(4)
N1 0.0376(17) 0.0317(17) 0.0343(17) 0.0029(14) 0.0070(14) 0.0017(13)
N2 0.0352(16) 0.0302(16) 0.0336(16) -0.0059(13) 0.0081(14) -0.0005(13)
C1 0.0293(18) 0.0260(18) 0.0266(18) -0.0020(14) 0.0053(14) -0.0031(14)
C2 0.0247(18) 0.0290(19) 0.0330(19) -0.0037(15) 0.0083(15) -0.0010(14)
C3 0.038(2) 0.037(2) 0.035(2) -0.0023(17) 0.0070(17) -0.0051(16)
C4 0.043(2) 0.039(2) 0.040(2) -0.0094(18) 0.0075(18) -0.0059(18)
C5 0.045(2) 0.032(2) 0.053(3) -0.0136(19) 0.0088(19) -0.0069(17)
C6 0.046(2) 0.029(2) 0.051(2) 0.0026(18) 0.0129(19) -0.0039(17)
C7 0.041(2) 0.033(2) 0.037(2) -0.0009(17) 0.0106(17) -0.0012(16)
C8 0.0310(19) 0.0268(18) 0.0304(19) -0.0080(15) 0.0044(16) -0.0018(15)
C9 0.032(2) 0.0317(19) 0.037(2) -0.0042(16) 0.0065(16) -0.0030(15)
C10 0.032(2) 0.042(2) 0.044(2) -0.0029(18) 0.0015(18) 0.0023(17)
C11 0.041(2) 0.041(2) 0.042(2) 0.0030(18) -0.0011(19) 0.0108(18)
C12 0.051(3) 0.045(2) 0.040(2) 0.0128(18) 0.0102(19) 0.0007(19)
C13 0.0328(19) 0.040(2) 0.038(2) 0.0000(17) 0.0091(17) 0.0009(16)
C14 0.0276(18) 0.0317(19) 0.0227(17) -0.0013(14) 0.0051(14) 0.0022(15)
C15 0.034(2) 0.038(2) 0.052(2) -0.0097(18) 0.0177(18) 0.0004(17)
C16 0.053(3) 0.038(2) 0.071(3) -0.017(2) 0.018(2) -0.0057(19)
C17 0.061(3) 0.040(2) 0.061(3) -0.017(2) 0.021(2) 0.008(2)
C18 0.041(2) 0.062(3) 0.062(3) -0.017(2) 0.023(2) 0.005(2)
C19 0.037(2) 0.045(2) 0.048(2) -0.0084(19) 0.0150(18) -0.0027(18)
C20 0.0217(17) 0.035(2) 0.0308(19) 0.0022(15) 0.0070(15) 0.0015(14)
C21 0.0269(18) 0.045(2) 0.033(2) 0.0036(17) 0.0036(16) 0.0018(16)
C22 0.038(2) 0.059(3) 0.038(2) 0.016(2) 0.0064(18) 0.0072(19)
C23 0.045(2) 0.044(3) 0.065(3) 0.027(2) 0.018(2) 0.0130(19)
C24 0.054(2) 0.028(2) 0.060(3) 0.0045(19) 0.016(2) 0.0043(17)
C25 0.039(2) 0.035(2) 0.038(2) 0.0012(17) 0.0103(17) 0.0046(17)
C26 0.045(2) 0.038(2) 0.040(2) 0.0061(18) 0.0111(18) 0.0004(18)
C27 0.055(2) 0.036(2) 0.054(3) 0.0058(19) 0.018(2) 0.0079(19)
C28 0.050(2) 0.032(2) 0.059(3) 0.010(2) 0.008(2) 0.0004(18)
C29 0.049(2) 0.039(2) 0.056(3) 0.0169(19) 0.017(2) 0.0038(18)
C30 0.047(2) 0.044(2) 0.040(2) 0.0048(18) 0.0171(19) 0.0039(18)
C31 0.045(2) 0.035(2) 0.044(2) -0.0018(18) 0.0080(19) -0.0036(17)
C32 0.052(3) 0.036(2) 0.068(3) 0.010(2) 0.015(2) 0.0039(19)
C33 0.052(3) 0.030(2) 0.085(3) -0.005(2) 0.030(2) -0.007(2)
C34 0.051(3) 0.045(3) 0.070(3) -0.019(2) 0.014(2) -0.013(2)
C35 0.040(2) 0.041(2) 0.049(2) -0.0109(18) 0.0095(19) -0.0062(18)
C36 0.165(6) 0.156(6) 0.075(4) -0.046(4) -0.014(4) 0.089(5)
C37 0.330(13) 0.077(5) 0.047(4) -0.022(3) 0.004(6) 0.048(7)
C38 0.137(5) 0.084(4) 0.081(4) -0.027(3) 0.061(4) -0.082(4)
C39 0.386(16) 0.090(5) 0.072(5) -0.024(4) -0.030(7) 0.085(8)
C40 0.110(5) 0.085(4) 0.082(4) -0.013(3) -0.011(4) 0.013(4)
C41 0.136(6) 0.116(6) 0.114(6) -0.017(4) 0.046(5) -0.032(5)
C42 0.137(5) 0.051(3) 0.044(3) -0.008(2) 0.023(3) -0.020(3)

loop_
_atom_type_symbol
_atom_type_description
_atom_type_scat_dispersion_real
_atom_type_scat_dispersion_imag
_atom_type_scat_source
C C 0.0033 0.0016 'International Tables Vol C Tables 4.2.6.8 and 6.1.1.4'
H H 0.0000 0.0000 'International Tables Vol C Tables 4.2.6.8 and 6.1.1.4'
Cl Cl 0.1484 0.1585 'International Tables Vol C Tables 4.2.6.8 and 6.1.1.4'
N N 0.0061 0.0033 'International Tables Vol C Tables 4.2.6.8 and 6.1.1.4'
P P 0.1023 0.0942 'International Tables Vol C Tables 4.2.6.8 and 6.1.1.4'
S S 0.1246 0.1234 'International Tables Vol C Tables 4.2.6.8 and 6.1.1.4'
Sc Sc 0.2519 0.3716 'International Tables Vol C Tables 4.2.6.8 and 6.1.1.4'

loop_
_geom_angle_atom_site_label_1
_geom_angle_atom_site_label_2
_geom_angle_atom_site_label_3
_geom_angle
C1 Sc1 N2 94.37(10)
C1 Sc1 N1 94.84(10)
N2 Sc1 N1 170.73(10)
C1 Sc1 Cl1 178.97(9)
N2 Sc1 Cl1 86.14(7)
N1 Sc1 Cl1 84.64(8)
C1 Sc1 S2 75.21(9)
N2 Sc1 S2 90.78(7)
N1 Sc1 S2 92.59(8)
Cl1 Sc1 S2 105.69(4)
C1 Sc1 S1 75.37(8)
N2 Sc1 S1 92.45(7)
N1 Sc1 S1 88.86(7)
Cl1 Sc1 S1 103.72(4)
S2 Sc1 S1 150.56(4)
C1 Sc1 P1 33.27(8)
N2 Sc1 P1 96.90(7)
N1 Sc1 P1 90.24(7)
Cl1 Sc1 P1 145.78(4)
S2 Sc1 P1 108.33(3)
S1 Sc1 P1 42.24(3)
C1 Sc1 P2 32.98(8)
N2 Sc1 P2 92.49(7)
N1 Sc1 P2 95.81(8)
Cl1 Sc1 P2 147.93(4)
S2 Sc1 P2 42.25(2)
S1 Sc1 P2 108.35(3)
P1 Sc1 P2 66.21(3)
P1 S1 Sc1 78.30(4)
P2 S2 Sc1 78.65(4)
C1 P1 C8 115.17(16)
C1 P1 C2 115.09(15)
C8 P1 C2 102.10(14)
C1 P1 S1 106.07(12)
C8 P1 S1 109.07(12)
C2 P1 S1 109.21(12)
C1 P1 Sc1 46.86(11)
C8 P1 Sc1 133.18(10)
C2 P1 Sc1 124.71(10)
S1 P1 Sc1 59.46(3)
C1 P2 C14 115.40(15)
C1 P2 C20 115.36(15)
C14 P2 C20 104.38(15)
C1 P2 S2 105.55(11)
C14 P2 S2 108.08(10)
C20 P2 S2 107.71(10)
C1 P2 Sc1 46.49(11)
C14 P2 Sc1 129.67(11)
C20 P2 Sc1 125.94(11)
S2 P2 Sc1 59.10(3)
C26 N1 C30 116.6(3)
C26 N1 Sc1 122.5(2)
C30 N1 Sc1 120.7(2)
C31 N2 C35 116.3(3)
C31 N2 Sc1 120.7(2)
C35 N2 Sc1 122.8(2)
P2 C1 P1 159.3(2)
P2 C1 Sc1 100.53(14)
P1 C1 Sc1 99.87(16)
C7 C2 C3 119.0(3)
C7 C2 P1 120.7(2)
C3 C2 P1 119.9(3)
C4 C3 C2 120.4(3)
C4 C3 H3 119.8
C2 C3 H3 119.8
C5 C4 C3 120.3(3)
C5 C4 H4 119.9
C3 C4 H4 119.9
C4 C5 C6 120.2(3)
C4 C5 H5 119.9
C6 C5 H5 119.9
C7 C6 C5 119.8(3)
C7 C6 H6 120.1
C5 C6 H6 120.1
C6 C7 C2 120.2(3)
C6 C7 H7 119.9
C2 C7 H7 119.9
C13 C8 C9 118.7(3)
C13 C8 P1 121.1(2)
C9 C8 P1 120.1(3)
C10 C9 C8 120.8(3)
C10 C9 H9 119.6
C8 C9 H9 119.6
C11 C10 C9 119.6(3)
C11 C10 H10 120.2
C9 C10 H10 120.2
C10 C11 C12 120.7(3)
C10 C11 H11 119.6
C12 C11 H11 119.6
C11 C12 C13 119.4(4)
C11 C12 H12 120.3
C13 C12 H12 120.3
C12 C13 C8 120.7(3)
C12 C13 H13 119.6
C8 C13 H13 119.6
C19 C14 C15 118.9(3)
C19 C14 P2 121.6(3)
C15 C14 P2 119.4(3)
C14 C15 C16 120.1(3)
C14 C15 H15 119.9
C16 C15 H15 119.9
C17 C16 C15 120.2(4)
C17 C16 H16 119.9
C15 C16 H16 119.9
C16 C17 C18 120.1(4)
C16 C17 H17 119.9
C18 C17 H17 119.9
C17 C18 C19 120.0(4)
C17 C18 H18 120.0
C19 C18 H18 120.0
C14 C19 C18 120.6(3)
C14 C19 H19 119.7
C18 C19 H19 119.7
C21 C20 C25 118.2(3)
C21 C20 P2 121.7(3)
C25 C20 P2 120.0(2)
C20 C21 C22 121.2(3)
C20 C21 H21 119.4
C22 C21 H21 119.4
C23 C22 C21 119.3(3)
C23 C22 H22 120.3
C21 C22 H22 120.3
C24 C23 C22 120.5(3)
C24 C23 H23 119.7
C22 C23 H23 119.7
C23 C24 C25 119.9(4)
C23 C24 H24 120.0
C25 C24 H24 120.0
C24 C25 C20 120.8(3)
C24 C25 H25 119.6
C20 C25 H25 119.6
N1 C26 C27 123.1(4)
N1 C26 H26 118.4
C27 C26 H26 118.4
C28 C27 C26 119.5(4)
C28 C27 H27 120.3
C26 C27 H27 120.3
C27 C28 C29 118.1(4)
C27 C28 H28 121.0
C29 C28 H28 121.0
C30 C29 C28 119.4(4)
C30 C29 H29 120.3
C28 C29 H29 120.3
N1 C30 C29 123.3(4)
N1 C30 H30 118.4
C29 C30 H30 118.4
N2 C31 C32 123.3(3)
N2 C31 H31 118.3
C32 C31 H31 118.3
C33 C32 C31 119.3(4)
C33 C32 H32 120.3
C31 C32 H32 120.3
C34 C33 C32 118.0(4)
C34 C33 H33 121.0
C32 C33 H33 121.0
C33 C34 C35 119.9(4)
C33 C34 H34 120.0
C35 C34 H34 120.0
N2 C35 C34 123.1(4)
N2 C35 H35 118.5
C34 C35 H35 118.5
C37 C36 H36A 109.5
C37 C36 H36B 109.5
H36A C36 H36B 109.5
C37 C36 H36C 109.5
H36A C36 H36C 109.5
H36B C36 H36C 109.5
C42 C37 C36 123.0(11)
C42 C37 C38 121.2(8)
C36 C37 C38 115.8(7)
C39 C38 C37 108.4(7)
C39 C38 H38 125.8
C37 C38 H38 125.8
C40 C39 C38 139.0(11)
C40 C39 H39 110.5
C38 C39 H39 110.5
C39 C40 C41 108.1(7)
C39 C40 H40 125.9
C41 C40 H40 125.9
C40 C41 C42 122.8(7)
C40 C41 H41 118.6
C42 C41 H41 118.6
C37 C42 C41 120.4(8)
C37 C42 H42 119.8
C41 C42 H42 119.8

loop_
_geom_bond_atom_site_label_1
_geom_bond_atom_site_label_2
_geom_bond_distance
Sc1 C1 2.207(3)
Sc1 N2 2.335(3)
Sc1 N1 2.335(3)
Sc1 Cl1 2.4618(11)
Sc1 S2 2.6185(11)
Sc1 S1 2.6213(11)
Sc1 P1 2.9803(10)
Sc1 P2 2.9920(11)
S1 P1 2.0460(12)
S2 P2 2.0519(11)
P1 C1 1.660(3)
P1 C8 1.814(3)
P1 C2 1.828(3)
P2 C1 1.657(3)
P2 C14 1.828(3)
P2 C20 1.829(3)
N1 C26 1.337(4)
N1 C30 1.347(4)
N2 C31 1.341(4)
N2 C35 1.343(4)
C2 C7 1.396(4)
C2 C3 1.399(4)
C3 C4 1.384(4)
C3 H3 0.9500
C4 C5 1.376(5)
C4 H4 0.9500
C5 C6 1.392(5)
C5 H5 0.9500
C6 C7 1.391(4)
C6 H6 0.9500
C7 H7 0.9500
C8 C13 1.393(5)
C8 C9 1.395(4)
C9 C10 1.386(4)
C9 H9 0.9500
C10 C11 1.381(5)
C10 H10 0.9500
C11 C12 1.387(5)
C11 H11 0.9500
C12 C13 1.389(5)
C12 H12 0.9500
C13 H13 0.9500
C14 C19 1.384(5)
C14 C15 1.386(4)
C15 C16 1.391(5)
C15 H15 0.9500
C16 C17 1.370(5)
C16 H16 0.9500
C17 C18 1.372(5)
C17 H17 0.9500
C18 C19 1.386(5)
C18 H18 0.9500
C19 H19 0.9500
C20 C21 1.389(4)
C20 C25 1.399(4)
C21 C22 1.390(5)
C21 H21 0.9500
C22 C23 1.384(5)
C22 H22 0.9500
C23 C24 1.377(5)
C23 H23 0.9500
C24 C25 1.383(5)
C24 H24 0.9500
C25 H25 0.9500
C26 C27 1.383(5)
C26 H26 0.9500
C27 C28 1.373(5)
C27 H27 0.9500
C28 C29 1.377(5)
C28 H28 0.9500
C29 C30 1.373(5)
C29 H29 0.9500
C30 H30 0.9500
C31 C32 1.377(5)
C31 H31 0.9500
C32 C33 1.374(5)
C32 H32 0.9500
C33 C34 1.365(5)
C33 H33 0.9500
C34 C35 1.372(5)
C34 H34 0.9500
C35 H35 0.9500
C36 C37 1.388(9)
C36 H36A 0.9800
C36 H36B 0.9800
C36 H36C 0.9800
C37 C42 1.279(8)
C37 C38 1.498(12)
C38 C39 1.332(9)
C38 H38 0.9500
C39 C40 1.310(9)
C39 H39 0.9500
C40 C41 1.396(8)
C40 H40 0.9500
C41 C42 1.445(8)
C41 H41 0.9500
C42 H42 0.9500
